data_4061488
_journal_name_full Organometallics
_journal_paper_doi 10.1021/om050206e
_journal_year 2005
_chemical_formula_sum 'C56 H64 Cr F20 Mg O8'
_chemical_formula_weight 1321.38
_space_group_IT_number 15
_symmetry_cell_setting monoclinic
_symmetry_space_group_name_Hall '-C 2yc'
_symmetry_space_group_name_H-M 'C 1 2/c 1'
_cell_angle_alpha 90.00
_cell_angle_beta 98.751(2)
_cell_angle_gamma 90.00
_cell_formula_units_Z 4
_cell_length_a 15.8480(16)
_cell_length_b 16.1466(17)
_cell_length_c 22.643(2)
_cell_measurement_temperature 100(2)
_cell_volume 5726.7(10)
_diffrn_ambient_temperature 100(2)
_exptl_crystal_density_diffrn 1.533
_cod_depositor_comments
;
The following automatic conversions were performed:
'_symmetry_cell_setting' value 'Monoclinic' changed to 'monoclinic'
according to '/home/saulius/struct/CIF-dictionaries/cif_core.dic'
dictionary named 'cif_core.dic' version 2.4.1 from 2010-06-29.

Automatic conversion script
Id: cif_fix_enum 1527 2010-12-29 10:47:43Z saulius 
;
_cod_original_sg_symbol_H-M 'C 2/c'
_cod_database_code 4061488

loop_
_symmetry_equiv_pos_as_xyz
'x, y, z'
'-x, y, -z+1/2'
'x+1/2, y+1/2, z'
'-x+1/2, y+1/2, -z+1/2'
'-x, -y, -z'
'x, -y, z-1/2'
'-x+1/2, -y+1/2, -z'
'x+1/2, -y+1/2, z-1/2'

loop_
_atom_site_label
_atom_site_type_symbol
_atom_site_fract_x
_atom_site_fract_y
_atom_site_fract_z
_atom_site_U_iso_or_equiv
_atom_site_adp_type
_atom_site_occupancy
_atom_site_symmetry_multiplicity
_atom_site_calc_flag
_atom_site_refinement_flags
_atom_site_disorder_assembly
_atom_site_disorder_group
Cr Cr 1.0000 0.08508(6) 0.7500 0.0319(2) Uani 1 2 d S . .
F2 F 0.82885(13) 0.09933(15) 0.80990(8) 0.0483(7) Uani 1 1 d . . .
F3 F 0.66120(15) 0.1023(2) 0.76861(10) 0.0823(10) Uani 1 1 d . . .
F4 F 0.60460(15) 0.09023(18) 0.64988(10) 0.0693(8) Uani 1 1 d . . .
F5 F 0.71750(15) 0.07405(15) 0.57280(9) 0.0555(7) Uani 1 1 d . . .
F6 F 0.88545(14) 0.07046(15) 0.61226(9) 0.0549(7) Uani 1 1 d . . .
F8 F 0.99269(16) 0.22794(14) 0.64528(9) 0.0586(7) Uani 1 1 d . . .
F9 F 0.99588(18) 0.39314(15) 0.64602(10) 0.0734(9) Uani 1 1 d . . .
F10 F 1.0000 0.4774(2) 0.7500 0.0769(13) Uani 1 2 d S . .
F12 F 1.02937(14) -0.05736(14) 0.65083(9) 0.0491(7) Uani 1 1 d . . .
F13 F 1.03187(16) -0.22303(15) 0.65188(10) 0.0620(7) Uani 1 1 d . . .
F14 F 1.0000 -0.3074(2) 0.7500 0.0721(12) Uani 1 2 d S . .
C1 C 0.8659(2) 0.0855(2) 0.71418(15) 0.0299(9) Uani 1 1 d . . .
C2 C 0.8047(3) 0.0930(2) 0.74944(15) 0.0350(10) Uani 1 1 d . . .
C3 C 0.7178(3) 0.0948(3) 0.73081(16) 0.0431(11) Uani 1 1 d . . .
C4 C 0.6892(3) 0.0889(3) 0.67045(18) 0.0443(11) Uani 1 1 d . . .
C5 C 0.7467(3) 0.0810(2) 0.63231(15) 0.0366(10) Uani 1 1 d . . .
C6 C 0.8322(3) 0.0797(2) 0.65388(16) 0.0345(10) Uani 1 1 d . . .
C7 C 1.0000 0.2187(3) 0.7500 0.0341(14) Uani 1 2 d S . .
C8 C 0.9970(2) 0.2662(3) 0.69975(17) 0.0375(10) Uani 1 1 d . . .
C9 C 0.9975(3) 0.3510(3) 0.69772(18) 0.0453(11) Uani 1 1 d . . .
C10 C 1.0000 0.3944(4) 0.7500 0.0486(17) Uani 1 2 d S . .
C11 C 1.0000 -0.0488(3) 0.7500 0.0314(13) Uani 1 2 d S . .
C12 C 1.0145(2) -0.0960(3) 0.70220(16) 0.0352(10) Uani 1 1 d . . .
C13 C 1.0160(3) -0.1806(3) 0.70086(18) 0.0422(11) Uani 1 1 d . . .
C14 C 1.0000 -0.2236(4) 0.7500 0.0479(17) Uani 1 2 d S . .
Mg Mg 0.7500 0.7500 0.5000 0.0339(5) Uani 1 2 d S . .
O1 O 0.75431(16) 0.69888(15) 0.41556(9) 0.0345(7) Uani 1 1 d . B .
O2 O 0.67241(16) 0.84503(15) 0.46111(10) 0.0371(7) Uani 1 1 d . . .
O3 O 0.86001(17) 0.81956(16) 0.49242(10) 0.0391(7) Uani 1 1 d . . .
C15 C 0.6945(2) 0.6383(2) 0.38498(14) 0.0343(10) Uani 1 1 d . B .
H15A H 0.6348 0.6555 0.3863 0.041 Uiso 1 1 calc R . .
H15B H 0.7039 0.5832 0.4041 0.041 Uiso 1 1 calc R . .
C16 C 0.7116(3) 0.6352(3) 0.32204(17) 0.0572(13) Uani 1 1 d D . .
H16A H 0.7433 0.5842 0.3151 0.069 Uiso 1 1 calc R A 1
H16B H 0.6574 0.6360 0.2938 0.069 Uiso 1 1 calc R A 1
C17 C 0.7635(5) 0.7099(4) 0.3134(2) 0.040(2) Uani 0.50 1 d PD B 1
H17A H 0.7269 0.7585 0.3014 0.048 Uiso 0.50 1 calc PR B 1
H17B H 0.8014 0.7000 0.2831 0.048 Uiso 0.50 1 calc PR B 1
C17' C 0.8027(4) 0.6577(5) 0.3254(3) 0.042(2) Uani 0.50 1 d PD B 2
H17C H 0.8146 0.6816 0.2873 0.050 Uiso 0.50 1 calc PR B 2
H17D H 0.8402 0.6091 0.3358 0.050 Uiso 0.50 1 calc PR B 2
C18 C 0.8142(3) 0.7213(3) 0.37485(15) 0.0482(12) Uani 1 1 d D . .
H18A H 0.8648 0.6845 0.3807 0.058 Uiso 1 1 calc R B 1
H18B H 0.8334 0.7794 0.3811 0.058 Uiso 1 1 calc R B 1
C19 C 0.6450(3) 0.8537(3) 0.39675(15) 0.0447(11) Uani 1 1 d . . .
H19A H 0.6066 0.8077 0.3813 0.054 Uiso 1 1 calc R . .
H19B H 0.6949 0.8538 0.3752 0.054 Uiso 1 1 calc R . .
C20 C 0.5983(2) 0.9359(2) 0.38883(16) 0.0404(11) Uani 1 1 d . . .
H20A H 0.6375 0.9810 0.3810 0.049 Uiso 1 1 calc R . .
H20B H 0.5502 0.9333 0.3554 0.049 Uiso 1 1 calc R . .
C21 C 0.5666(3) 0.9490(3) 0.44759(16) 0.0478(12) Uani 1 1 d . . .
H21A H 0.5134 0.9176 0.4494 0.057 Uiso 1 1 calc R . .
H21B H 0.5567 1.0084 0.4549 0.057 Uiso 1 1 calc R . .
C22 C 0.6403(3) 0.9152(3) 0.49114(17) 0.0461(11) Uani 1 1 d . . .
H22A H 0.6853 0.9578 0.5008 0.055 Uiso 1 1 calc R . .
H22B H 0.6207 0.8974 0.5286 0.055 Uiso 1 1 calc R . .
C23 C 0.9474(3) 0.7882(3) 0.50471(18) 0.0472(12) Uani 1 1 d . . .
H23A H 0.9549 0.7409 0.4781 0.057 Uiso 1 1 calc R . .
H23B H 0.9609 0.7694 0.5467 0.057 Uiso 1 1 calc R . .
C24 C 1.0047(3) 0.8585(3) 0.49335(18) 0.0555(13) Uani 1 1 d . . .
H24A H 1.0251 0.8892 0.5307 0.067 Uiso 1 1 calc R . .
H24B H 1.0546 0.8384 0.4760 0.067 Uiso 1 1 calc R . .
C25 C 0.9482(3) 0.9119(3) 0.44970(17) 0.0476(11) Uani 1 1 d . . .
H25A H 0.9686 0.9699 0.4511 0.057 Uiso 1 1 calc R . .
H25B H 0.9451 0.8907 0.4084 0.057 Uiso 1 1 calc R . .
C26 C 0.8636(3) 0.9051(3) 0.47119(17) 0.0510(12) Uani 1 1 d . . .
H26A H 0.8599 0.9448 0.5040 0.061 Uiso 1 1 calc R . .
H26B H 0.8163 0.9162 0.4382 0.061 Uiso 1 1 calc R . .
O4 O 0.7706(2) 0.0720(2) 0.40279(15) 0.0803(11) Uani 1 1 d . . .
C27 C 0.7408(4) 0.1337(4) 0.4392(2) 0.100(2) Uani 1 1 d . . .
H27A H 0.7699 0.1289 0.4809 0.119 Uiso 1 1 calc R . .
H27B H 0.6785 0.1281 0.4388 0.119 Uiso 1 1 calc R . .
C28 C 0.7605(5) 0.2132(4) 0.4137(2) 0.116(3) Uani 1 1 d . . .
H28A H 0.8197 0.2308 0.4287 0.139 Uiso 1 1 calc R . .
H28B H 0.7204 0.2569 0.4226 0.139 Uiso 1 1 calc R . .
C29 C 0.7490(3) 0.1938(3) 0.3477(2) 0.0684(15) Uani 1 1 d . . .
H29A H 0.6925 0.2134 0.3278 0.082 Uiso 1 1 calc R . .
H29B H 0.7938 0.2216 0.3288 0.082 Uiso 1 1 calc R . .
C30 C 0.7557(3) 0.1021(3) 0.34191(19) 0.0606(14) Uani 1 1 d . . .
H30A H 0.7022 0.0788 0.3199 0.073 Uiso 1 1 calc R . .
H30B H 0.8036 0.0871 0.3206 0.073 Uiso 1 1 calc R . .

loop_
_atom_site_aniso_label
_atom_site_aniso_U_11
_atom_site_aniso_U_22
_atom_site_aniso_U_33
_atom_site_aniso_U_23
_atom_site_aniso_U_13
_atom_site_aniso_U_12
Cr 0.0356(6) 0.0296(5) 0.0300(5) 0.000 0.0037(4) 0.000
F2 0.0468(15) 0.0757(18) 0.0199(11) -0.0103(12) -0.0035(10) -0.0018(13)
F3 0.0376(16) 0.167(3) 0.0429(15) -0.0277(17) 0.0085(12) -0.0017(17)
F4 0.0406(16) 0.110(2) 0.0516(15) -0.0191(16) -0.0110(12) 0.0009(16)
F5 0.0788(18) 0.0581(17) 0.0238(12) -0.0055(12) -0.0105(11) -0.0059(13)
F6 0.0575(17) 0.0750(19) 0.0356(13) -0.0046(13) 0.0181(12) -0.0034(14)
F8 0.098(2) 0.0419(16) 0.0365(14) -0.0004(12) 0.0118(13) 0.0108(14)
F9 0.129(3) 0.0398(17) 0.0473(16) 0.0124(13) -0.0010(15) 0.0101(15)
F10 0.133(4) 0.029(2) 0.058(2) 0.000 -0.021(2) 0.000
F12 0.0613(16) 0.0539(17) 0.0323(13) 0.0020(12) 0.0077(11) 0.0048(12)
F13 0.0765(19) 0.0520(17) 0.0519(15) -0.0215(14) -0.0080(13) 0.0136(14)
F14 0.094(3) 0.029(2) 0.081(3) 0.000 -0.024(2) 0.000
C1 0.038(2) 0.023(2) 0.027(2) -0.0026(19) 0.0006(18) -0.0031(19)
C2 0.042(3) 0.040(3) 0.022(2) -0.010(2) 0.0014(18) -0.004(2)
C3 0.036(3) 0.065(3) 0.028(2) -0.010(2) 0.005(2) 0.000(2)
C4 0.031(3) 0.055(3) 0.043(3) -0.010(2) -0.008(2) 0.001(2)
C5 0.049(3) 0.035(2) 0.022(2) -0.005(2) -0.004(2) -0.001(2)
C6 0.045(3) 0.030(2) 0.030(2) -0.002(2) 0.0123(19) -0.001(2)
C7 0.026(3) 0.036(3) 0.039(3) 0.000 0.000(3) 0.000
C8 0.041(3) 0.034(3) 0.035(2) -0.001(2) 0.0003(19) 0.005(2)
C9 0.063(3) 0.034(3) 0.035(2) 0.008(2) -0.004(2) 0.009(2)
C10 0.062(5) 0.026(4) 0.052(4) 0.000 -0.010(3) 0.000
C11 0.026(3) 0.033(3) 0.032(3) 0.000 -0.005(3) 0.000
C12 0.040(3) 0.040(3) 0.024(2) 0.002(2) -0.0009(18) 0.001(2)
C13 0.049(3) 0.037(3) 0.035(2) -0.012(2) -0.010(2) 0.006(2)
C14 0.054(4) 0.025(4) 0.055(4) 0.000 -0.023(3) 0.000
Mg 0.0522(13) 0.0295(11) 0.0173(9) -0.0004(8) -0.0028(8) -0.0017(9)
O1 0.0491(18) 0.0346(17) 0.0176(13) -0.0009(12) -0.0017(12) -0.0086(13)
O2 0.0596(19) 0.0301(16) 0.0181(13) -0.0016(12) -0.0049(12) 0.0027(13)
O3 0.059(2) 0.0315(16) 0.0256(14) 0.0007(13) 0.0035(13) -0.0047(14)
C15 0.046(3) 0.031(2) 0.023(2) -0.0030(19) -0.0025(18) -0.009(2)
C16 0.076(4) 0.068(3) 0.027(2) -0.016(2) 0.008(2) -0.021(3)
C17 0.046(6) 0.056(6) 0.017(4) 0.003(4) 0.002(4) 0.009(5)
C17' 0.045(6) 0.059(6) 0.019(4) -0.005(5) 0.000(4) 0.001(5)
C18 0.057(3) 0.063(3) 0.026(2) -0.018(2) 0.011(2) -0.024(2)
C19 0.068(3) 0.046(3) 0.017(2) 0.006(2) -0.0052(19) 0.004(2)
C20 0.037(3) 0.051(3) 0.031(2) 0.010(2) -0.0005(19) 0.003(2)
C21 0.051(3) 0.059(3) 0.033(2) 0.007(2) 0.002(2) 0.007(2)
C22 0.062(3) 0.040(3) 0.035(2) 0.000(2) -0.001(2) 0.011(2)
C23 0.051(3) 0.048(3) 0.041(3) -0.009(2) 0.000(2) -0.009(2)
C24 0.057(3) 0.068(3) 0.038(3) 0.003(3) -0.003(2) -0.013(3)
C25 0.055(3) 0.052(3) 0.035(2) -0.001(2) 0.005(2) -0.021(2)
C26 0.084(4) 0.034(3) 0.036(2) 0.002(2) 0.015(2) -0.005(2)
O4 0.104(3) 0.072(3) 0.063(2) 0.020(2) 0.007(2) 0.007(2)
C27 0.176(7) 0.069(4) 0.063(4) -0.004(3) 0.049(4) -0.014(4)
C28 0.228(8) 0.058(4) 0.057(4) 0.006(3) 0.008(4) -0.006(4)
C29 0.080(4) 0.069(4) 0.054(3) 0.005(3) 0.002(3) 0.001(3)
C30 0.064(3) 0.074(4) 0.044(3) 0.023(3) 0.008(2) -0.004(3)

loop_
_geom_bond_atom_site_label_1
_geom_bond_atom_site_label_2
_geom_bond_distance
_geom_bond_site_symmetry_2
_geom_bond_publ_flag
Cr C1 2.157(4) . ?
Cr C1 2.157(4) 2_756 ?
Cr C7 2.158(6) . ?
Cr C11 2.162(5) . ?
F2 C2 1.368(4) . ?
F3 C3 1.336(4) . ?
F4 C4 1.351(4) . ?
F5 C5 1.361(4) . ?
F6 C6 1.365(4) . ?
F8 C8 1.372(4) . ?
F9 C9 1.351(4) . ?
F10 C10 1.340(6) . ?
F12 C12 1.372(4) . ?
F13 C13 1.360(4) . ?
F14 C14 1.353(6) . ?
C1 C2 1.352(5) . ?
C1 C6 1.391(5) . ?
C2 C3 1.377(5) . ?
C3 C4 1.376(5) . ?
C4 C5 1.354(5) . ?
C5 C6 1.369(5) . ?
C7 C8 1.367(5) 2_756 ?
C7 C8 1.367(5) . ?
C8 C9 1.369(5) . ?
C9 C10 1.371(5) . ?
C10 C9 1.371(5) 2_756 ?
C11 C12 1.371(5) . ?
C11 C12 1.371(5) 2_756 ?
C12 C13 1.366(5) . ?
C13 C14 1.368(5) . ?
C14 C13 1.368(5) 2_756 ?
Mg O2 2.077(2) . ?
Mg O2 2.077(2) 7_666 ?
Mg O1 2.093(2) . ?
Mg O1 2.093(2) 7_666 ?
Mg O3 2.103(3) . ?
Mg O3 2.103(3) 7_666 ?
O1 C15 1.462(4) . ?
O1 C18 1.466(4) . ?
O2 C22 1.453(4) . ?
O2 C19 1.463(4) . ?
O3 C23 1.462(5) . ?
O3 C26 1.467(4) . ?
C15 C16 1.492(5) . ?
C16 C17' 1.479(5) . ?
C16 C17 1.489(5) . ?
C17 C18 1.508(4) . ?
C17' C18 1.510(5) . ?
C19 C20 1.516(5) . ?
C20 C21 1.507(5) . ?
C21 C22 1.511(5) . ?
C23 C24 1.500(5) . ?
C24 C25 1.500(5) . ?
C25 C26 1.499(5) . ?
O4 C27 1.419(6) . ?
O4 C30 1.447(5) . ?
C27 C28 1.460(7) . ?
C28 C29 1.511(6) . ?
C29 C30 1.492(6) . ?
